data_7122559
loop_
_publ_author_name
'McWilliams, Sean F.'
'Bunting, Philip C.'
'Kathiresan, Venkatesan'
'Mercado, Brandon Q.'
'Hoffman, Brian M.'
'Long, Jeffrey R.'
'Holland, Patrick L.'

_publ_section_title
;
 Isolation and characterization of a high-spin mixed-valent iron
 dinitrogen complex.
;
_journal_issue 95
_journal_name_full 'Chemical communications (Cambridge, England)'
_journal_page_first 13339
_journal_page_last 13342
_journal_paper_doi 10.1039/c8cc07294a
_journal_volume 54
_journal_year 2018
_chemical_formula_moiety 'C58 H82 Fe2 N6, C20 H38 K O8, 2(C4 H8 O)'
_chemical_formula_sum 'C86 H136 Fe2 K N6 O10'
_chemical_formula_weight 1564.80
_space_group_crystal_system triclinic
_space_group_IT_number 2
_space_group_name_Hall '-P 1'
_space_group_name_H-M_alt 'P -1'
_symmetry_space_group_name_Hall '-P 1'
_symmetry_space_group_name_H-M 'P -1'
_atom_sites_solution_hydrogens geom
_atom_sites_solution_primary SHELXT
_atom_sites_solution_secondary difmap
_audit_creation_method SHELXL-2014/7
_audit_update_record
;
2018-09-07 deposited with the CCDC.
2018-10-26 downloaded from the CCDC.
;
_cell_angle_alpha 66.914(4)
_cell_angle_beta 88.232(3)
_cell_angle_gamma 68.744(4)
_cell_formula_units_Z 1
_cell_length_a 13.1435(5)
_cell_length_b 13.7367(6)
_cell_length_c 14.6446(7)
_cell_measurement_reflns_used 32099
_cell_measurement_temperature 93(2)
_cell_measurement_theta_max 66.4120
_cell_measurement_theta_min 3.2840
_cell_volume 2247.7(2)
_computing_cell_refinement 'CrysAlisPro 1.171.39.16b (Rigaku OD, 2015)'
_computing_data_collection 'CrysAlisPro 1.171.39.16b (Rigaku OD, 2015)'
_computing_data_reduction 'CrysAlisPro 1.171.39.16b (Rigaku OD, 2015)'
_computing_molecular_graphics 'Olex2 (Dolomanov et al., 2009)'
_computing_publication_material 'CIFTAB-2014/2 (Sheldrick, 2014)'
_computing_structure_refinement 'SHELXL-2014/7 (Sheldrick, 2014)'
_computing_structure_solution 'SHELXT-2014/5 (Sheldrick, 2014)'
_diffrn_ambient_temperature 93(2)
_diffrn_detector_area_resol_mean 22.2
_diffrn_measured_fraction_theta_full 0.985
_diffrn_measured_fraction_theta_max 0.985
_diffrn_measurement_device_type 'Rigaku Saturn 944+ CCD'
_diffrn_measurement_method \w
_diffrn_radiation_type CuK\a
_diffrn_radiation_wavelength 1.54184
_diffrn_reflns_av_R_equivalents 0.0614
_diffrn_reflns_av_unetI/netI 0.0261
_diffrn_reflns_Laue_measured_fraction_full 0.985
_diffrn_reflns_Laue_measured_fraction_max 0.985
_diffrn_reflns_limit_h_max 15
_diffrn_reflns_limit_h_min -15
_diffrn_reflns_limit_k_max 16
_diffrn_reflns_limit_k_min -16
_diffrn_reflns_limit_l_max 17
_diffrn_reflns_limit_l_min -17
_diffrn_reflns_number 78976
_diffrn_reflns_point_group_measured_fraction_full 0.985
_diffrn_reflns_point_group_measured_fraction_max 0.985
_diffrn_reflns_theta_full 66.589
_diffrn_reflns_theta_max 66.589
_diffrn_reflns_theta_min 3.309
_diffrn_source 'microfocus rotating anode'
_exptl_absorpt_coefficient_mu 3.439
_exptl_absorpt_correction_T_max 1.00000
_exptl_absorpt_correction_T_min 0.72604
_exptl_absorpt_correction_type multi-scan
_exptl_absorpt_process_details
; 
CrysAlisPro 1.171.39.16b (Rigaku Oxford Diffraction, 2015) 
Empirical absorption correction using spherical harmonics, 
 implemented in SCALE3 ABSPACK scaling algorithm. 
;
_exptl_crystal_colour Green
_exptl_crystal_density_diffrn 1.156
_exptl_crystal_description Block
_exptl_crystal_F_000 845
_exptl_crystal_size_max 0.130
_exptl_crystal_size_mid 0.080
_exptl_crystal_size_min 0.050
_refine_diff_density_max 0.702
_refine_diff_density_min -0.543
_refine_diff_density_rms 0.082
_refine_ls_extinction_method none
_refine_ls_goodness_of_fit_ref 1.070
_refine_ls_hydrogen_treatment constr
_refine_ls_matrix_type full
_refine_ls_number_parameters 485
_refine_ls_number_reflns 7822
_refine_ls_number_restraints 0
_refine_ls_restrained_S_all 1.070
_refine_ls_R_factor_all 0.0685
_refine_ls_R_factor_gt 0.0601
_refine_ls_shift/su_max 0.001
_refine_ls_shift/su_mean 0.000
_refine_ls_structure_factor_coef Fsqd
_refine_ls_weighting_details 'w=1/[\s^2^(Fo^2^)+(0.0849P)^2^+2.8618P] where P=(Fo^2^+2Fc^2^)/3'
_refine_ls_weighting_scheme calc
_refine_ls_wR_factor_gt 0.1587
_refine_ls_wR_factor_ref 0.1663
_reflns_Friedel_coverage 0.000
_reflns_number_gt 6944
_reflns_number_total 7822
_reflns_threshold_expression 'I > 2\s(I)'
_cod_data_source_file c8cc07294a2.cif
_cod_data_source_block 007b-18084
_cod_depositor_comments 'Adding full bibliography for 7122559.cif.'
_cod_original_cell_volume 2247.66(19)
_cod_database_code 7122559
_shelx_shelxl_version_number 2014/7
_shelx_space_group_comment
; 
The symmetry employed for this shelxl refinement is uniquely defined 
by the following loop, which should always be used as a source of 
symmetry information in preference to the above space-group names. 
They are only intended as comments. 
;
_shelx_estimated_absorpt_t_min 0.663
_shelx_estimated_absorpt_t_max 0.847

loop_
_space_group_symop_operation_xyz
'x, y, z'
'-x, -y, -z'

loop_
_atom_site_label
_atom_site_type_symbol
_atom_site_fract_x
_atom_site_fract_y
_atom_site_fract_z
_atom_site_U_iso_or_equiv
_atom_site_adp_type
_atom_site_occupancy
_atom_site_site_symmetry_order
_atom_site_calc_flag
_atom_site_refinement_flags_posn
_atom_site_refinement_flags_adp
_atom_site_refinement_flags_occupancy
Fe1 Fe 0.48738(4) 0.44650(4) 0.86914(3) 0.02908(15) Uani 1 1 d . . .
N1 N 0.4966(2) 0.4837(3) 0.9686(2) 0.0428(7) Uani 1 1 d . . .
N11 N 0.5990(2) 0.3784(2) 0.79904(18) 0.0272(5) Uani 1 1 d . . .
N21 N 0.3586(2) 0.4941(2) 0.77686(18) 0.0268(5) Uani 1 1 d . . .
C11 C 0.6671(3) 0.3397(3) 0.6528(2) 0.0367(7) Uani 1 1 d . . .
H11A H 0.7262 0.3667 0.6547 0.055 Uiso 1 1 calc R U .
H11B H 0.6387 0.3640 0.5831 0.055 Uiso 1 1 calc R U .
H11C H 0.6959 0.2560 0.6865 0.055 Uiso 1 1 calc R U .
C21 C 0.5753(3) 0.3897(2) 0.7055(2) 0.0278(6) Uani 1 1 d . . .
C31 C 0.4683(3) 0.4446(3) 0.6543(2) 0.0292(6) Uani 1 1 d . . .
H31 H 0.4634 0.4531 0.5868 0.035 Uiso 1 1 calc R U .
C41 C 0.3667(3) 0.4891(3) 0.6871(2) 0.0292(6) Uani 1 1 d . . .
C51 C 0.2632(3) 0.5297(3) 0.6178(2) 0.0403(8) Uani 1 1 d . . .
H51A H 0.2210 0.4819 0.6492 0.060 Uiso 1 1 calc R U .
H51B H 0.2829 0.5239 0.5545 0.060 Uiso 1 1 calc R U .
H51C H 0.2184 0.6095 0.6048 0.060 Uiso 1 1 calc R U .
C12 C 0.7074(2) 0.3065(3) 0.8527(2) 0.0290(6) Uani 1 1 d . . .
C22 C 0.7373(3) 0.1866(3) 0.8981(2) 0.0333(7) Uani 1 1 d . . .
C32 C 0.8395(3) 0.1185(3) 0.9571(3) 0.0436(9) Uani 1 1 d . . .
H32 H 0.8599 0.0379 0.9889 0.052 Uiso 1 1 calc R U .
C42 C 0.9112(3) 0.1656(3) 0.9703(3) 0.0463(9) Uani 1 1 d . . .
H42 H 0.9804 0.1178 1.0105 0.056 Uiso 1 1 calc R U .
C52 C 0.8821(3) 0.2825(3) 0.9247(3) 0.0425(8) Uani 1 1 d . . .
H52 H 0.9323 0.3144 0.9335 0.051 Uiso 1 1 calc R U .
C62 C 0.7803(3) 0.3555(3) 0.8657(2) 0.0328(7) Uani 1 1 d . . .
C72 C 0.6587(3) 0.1316(3) 0.8891(3) 0.0403(8) Uani 1 1 d . . .
H72 H 0.5970 0.1906 0.8351 0.048 Uiso 1 1 calc R U .
C82 C 0.7140(4) 0.0298(3) 0.8604(3) 0.0550(10) Uani 1 1 d . . .
H82A H 0.7470 0.0546 0.7987 0.082 Uiso 1 1 calc R U .
H82B H 0.6588 0.0016 0.8497 0.082 Uiso 1 1 calc R U .
H82C H 0.7715 -0.0315 0.9145 0.082 Uiso 1 1 calc R U .
C92 C 0.6098(4) 0.0939(4) 0.9865(3) 0.0612(12) Uani 1 1 d . . .
H92A H 0.6687 0.0352 1.0405 0.092 Uiso 1 1 calc R U .
H92B H 0.5562 0.0625 0.9786 0.092 Uiso 1 1 calc R U .
H92C H 0.5730 0.1599 1.0030 0.092 Uiso 1 1 calc R U .
C102 C 0.7512(3) 0.4833(3) 0.8190(3) 0.0388(8) Uani 1 1 d . . .
H102 H 0.6720 0.5211 0.7897 0.047 Uiso 1 1 calc R U .
C112 C 0.8193(4) 0.5165(4) 0.7334(3) 0.0562(10) Uani 1 1 d . . .
H11D H 0.8976 0.4814 0.7601 0.084 Uiso 1 1 calc R U .
H11E H 0.7962 0.5999 0.7019 0.084 Uiso 1 1 calc R U .
H11F H 0.8078 0.4892 0.6835 0.084 Uiso 1 1 calc R U .
C122 C 0.7648(3) 0.5280(3) 0.8968(3) 0.0474(9) Uani 1 1 d . . .
H12A H 0.7181 0.5090 0.9490 0.071 Uiso 1 1 calc R U .
H12B H 0.7429 0.6112 0.8642 0.071 Uiso 1 1 calc R U .
H12C H 0.8419 0.4923 0.9269 0.071 Uiso 1 1 calc R U .
C13 C 0.2516(2) 0.5301(3) 0.8075(2) 0.0280(6) Uani 1 1 d . . .
C23 C 0.2016(3) 0.4494(3) 0.8497(2) 0.0312(7) Uani 1 1 d . . .
C33 C 0.0975(3) 0.4852(3) 0.8791(2) 0.0351(7) Uani 1 1 d . . .
H33 H 0.0625 0.4323 0.9059 0.042 Uiso 1 1 calc R U .
C43 C 0.0438(3) 0.5972(3) 0.8698(2) 0.0373(7) Uani 1 1 d . . .
H43 H -0.0276 0.6207 0.8893 0.045 Uiso 1 1 calc R U .
C53 C 0.0952(3) 0.6738(3) 0.8318(2) 0.0342(7) Uani 1 1 d . . .
H53 H 0.0592 0.7495 0.8275 0.041 Uiso 1 1 calc R U .
C63 C 0.1985(3) 0.6430(3) 0.7998(2) 0.0303(7) Uani 1 1 d . . .
C73 C 0.2625(3) 0.3243(3) 0.8695(3) 0.0368(7) Uani 1 1 d . . .
H73 H 0.3261 0.3191 0.8298 0.044 Uiso 1 1 calc R U .
C83 C 0.1938(4) 0.2712(4) 0.8392(4) 0.0587(11) Uani 1 1 d . . .
H83A H 0.1340 0.2696 0.8807 0.088 Uiso 1 1 calc R U .
H83B H 0.2403 0.1930 0.8487 0.088 Uiso 1 1 calc R U .
H83C H 0.1627 0.3168 0.7686 0.088 Uiso 1 1 calc R U .
C93 C 0.3095(4) 0.2563(3) 0.9804(3) 0.0587(11) Uani 1 1 d . . .
H93A H 0.3569 0.2890 0.9980 0.088 Uiso 1 1 calc R U .
H93B H 0.3527 0.1762 0.9928 0.088 Uiso 1 1 calc R U .
H93C H 0.2490 0.2600 1.0214 0.088 Uiso 1 1 calc R U .
C103 C 0.2522(3) 0.7297(3) 0.7592(2) 0.0344(7) Uani 1 1 d . . .
H103 H 0.3267 0.6898 0.7440 0.041 Uiso 1 1 calc R U .
C113 C 0.1868(3) 0.8300(3) 0.6605(3) 0.0467(9) Uani 1 1 d . . .
H11G H 0.1813 0.8004 0.6107 0.070 Uiso 1 1 calc R U .
H11H H 0.2247 0.8832 0.6354 0.070 Uiso 1 1 calc R U .
H11I H 0.1127 0.8702 0.6726 0.070 Uiso 1 1 calc R U .
C123 C 0.2688(3) 0.7730(3) 0.8362(3) 0.0459(9) Uani 1 1 d . . .
H12D H 0.1974 0.8084 0.8558 0.069 Uiso 1 1 calc R U .
H12E H 0.3023 0.8298 0.8072 0.069 Uiso 1 1 calc R U .
H12F H 0.3173 0.7088 0.8953 0.069 Uiso 1 1 calc R U .
K1 K 0.5000 1.0000 0.5000 0.0302(2) Uani 1 2 d S . P
O10 O 0.46187(19) 1.09140(19) 0.64927(17) 0.0365(5) Uani 1 1 d . . .
O20 O 0.47048(19) 0.87025(18) 0.69159(16) 0.0345(5) Uani 1 1 d . . .
O30 O 0.56078(18) 0.76577(18) 0.55356(17) 0.0349(5) Uani 1 1 d . . .
C10 C 0.3984(3) 1.2116(3) 0.6117(3) 0.0426(8) Uani 1 1 d . . .
H10A H 0.3999 1.2397 0.6642 0.051 Uiso 1 1 calc R U .
H10B H 0.3209 1.2277 0.5911 0.051 Uiso 1 1 calc R U .
C20 C 0.4253(3) 1.0273(3) 0.7367(3) 0.0410(8) Uani 1 1 d . . .
H20A H 0.3466 1.0421 0.7226 0.049 Uiso 1 1 calc R U .
H20B H 0.4334 1.0500 0.7915 0.049 Uiso 1 1 calc R U .
C30 C 0.4937(3) 0.9028(3) 0.7668(3) 0.0411(8) Uani 1 1 d . . .
H30A H 0.5729 0.8894 0.7743 0.049 Uiso 1 1 calc R U .
H30B H 0.4761 0.8567 0.8318 0.049 Uiso 1 1 calc R U .
C40 C 0.5280(3) 0.7506(3) 0.7187(2) 0.0364(7) Uani 1 1 d . . .
H40A H 0.5041 0.7064 0.7807 0.044 Uiso 1 1 calc R U .
H40B H 0.6081 0.7302 0.7315 0.044 Uiso 1 1 calc R U .
C50 C 0.5040(3) 0.7218(3) 0.6350(2) 0.0366(7) Uani 1 1 d . . .
H50 H 0.4422 0.6977 0.6292 0.044 Uiso 1 1 calc R U .
C60 C 0.5519(3) 0.7297(3) 0.4767(3) 0.0404(8) Uani 1 1 d . . .
H60A H 0.4735 0.7490 0.4563 0.049 Uiso 1 1 calc R U .
H60B H 0.5910 0.6457 0.5017 0.049 Uiso 1 1 calc R U .
O40 O 0.2927(2) 1.0313(3) 0.4554(2) 0.0582(7) Uani 1 1 d . . .
C70 C 0.2079(3) 1.1315(4) 0.4588(3) 0.0571(10) Uani 1 1 d . . .
H70A H 0.2349 1.1943 0.4416 0.069 Uiso 1 1 calc R U .
H70B H 0.1852 1.1141 0.5266 0.069 Uiso 1 1 calc R U .
C80 C 0.1137(4) 1.1649(5) 0.3842(4) 0.0816(17) Uani 1 1 d . . .
H80A H 0.0779 1.2492 0.3487 0.098 Uiso 1 1 calc R U .
H80B H 0.0583 1.1342 0.4166 0.098 Uiso 1 1 calc R U .
C90 C 0.1674(4) 1.1113(5) 0.3136(4) 0.0823(17) Uani 1 1 d . . .
H90A H 0.1146 1.0957 0.2801 0.099 Uiso 1 1 calc R U .
H90B H 0.1988 1.1607 0.2622 0.099 Uiso 1 1 calc R U .
C100 C 0.2563(3) 1.0021(4) 0.3836(3) 0.0567(10) Uani 1 1 d . . .
H10C H 0.2267 0.9417 0.4159 0.068 Uiso 1 1 calc R U .
H10D H 0.3173 0.9747 0.3473 0.068 Uiso 1 1 calc R U .
O50 O 1.1014(5) 0.1912(5) 0.6641(4) 0.1262(18) Uani 1 1 d . . .
C110 C 1.0786(5) 0.1110(6) 0.7544(5) 0.0850(16) Uani 1 1 d . . .
H11J H 1.0685 0.1407 0.8070 0.102 Uiso 1 1 calc R U .
H11K H 1.1417 0.0365 0.7794 0.102 Uiso 1 1 calc R U .
C120 C 0.9789(5) 0.0952(6) 0.7329(5) 0.0920(18) Uani 1 1 d . . .
H12G H 0.9191 0.1266 0.7684 0.110 Uiso 1 1 calc R U .
H12H H 0.9937 0.0131 0.7530 0.110 Uiso 1 1 calc R U .
C130 C 0.9488(5) 0.1610(7) 0.6202(5) 0.104(2) Uani 1 1 d . . .
H13A H 0.8680 0.1955 0.6011 0.125 Uiso 1 1 calc R U .
H13B H 0.9829 0.1111 0.5848 0.125 Uiso 1 1 calc R U .
C140 C 0.9963(7) 0.2527(7) 0.5980(6) 0.121(3) Uani 1 1 d . . .
H14A H 1.0080 0.2835 0.5269 0.145 Uiso 1 1 calc R U .
H14B H 0.9473 0.3165 0.6140 0.145 Uiso 1 1 calc R U .

loop_
_atom_site_aniso_label
_atom_site_aniso_U_11
_atom_site_aniso_U_22
_atom_site_aniso_U_33
_atom_site_aniso_U_23
_atom_site_aniso_U_13
_atom_site_aniso_U_12
Fe1 0.0287(3) 0.0303(3) 0.0275(3) -0.0144(2) 0.00335(19) -0.0076(2)
N1 0.0393(16) 0.0565(18) 0.0421(16) -0.0320(14) 0.0054(13) -0.0153(14)
N11 0.0272(12) 0.0243(12) 0.0278(13) -0.0100(10) 0.0034(10) -0.0080(10)
N21 0.0288(13) 0.0264(12) 0.0249(12) -0.0102(10) 0.0050(10) -0.0106(10)
C11 0.0364(17) 0.0420(18) 0.0322(17) -0.0179(15) 0.0101(14) -0.0130(15)
C21 0.0350(16) 0.0240(14) 0.0264(15) -0.0106(12) 0.0086(12) -0.0135(12)
C31 0.0353(16) 0.0310(16) 0.0226(14) -0.0109(12) 0.0052(12) -0.0142(13)
C41 0.0338(16) 0.0266(15) 0.0259(15) -0.0082(12) 0.0036(12) -0.0131(13)
C51 0.0374(18) 0.051(2) 0.0286(16) -0.0147(15) 0.0014(14) -0.0145(16)
C12 0.0272(15) 0.0286(15) 0.0284(15) -0.0136(13) 0.0057(12) -0.0057(12)
C22 0.0387(17) 0.0275(16) 0.0283(16) -0.0121(13) 0.0074(13) -0.0062(13)
C32 0.045(2) 0.0303(17) 0.0385(19) -0.0132(15) 0.0046(15) 0.0029(15)
C42 0.0317(18) 0.043(2) 0.048(2) -0.0210(17) -0.0026(15) 0.0072(15)
C52 0.0277(17) 0.045(2) 0.050(2) -0.0234(17) 0.0008(15) -0.0037(15)
C62 0.0272(15) 0.0324(16) 0.0350(17) -0.0151(14) 0.0041(13) -0.0058(13)
C72 0.053(2) 0.0286(17) 0.0387(18) -0.0130(14) 0.0124(16) -0.0161(15)
C82 0.073(3) 0.044(2) 0.058(2) -0.0289(19) 0.021(2) -0.026(2)
C92 0.082(3) 0.058(3) 0.062(3) -0.033(2) 0.037(2) -0.039(2)
C102 0.0342(17) 0.0334(17) 0.047(2) -0.0138(15) -0.0008(15) -0.0128(14)
C112 0.066(3) 0.052(2) 0.051(2) -0.0157(19) 0.011(2) -0.028(2)
C122 0.049(2) 0.040(2) 0.054(2) -0.0214(17) -0.0024(18) -0.0153(17)
C13 0.0263(15) 0.0303(15) 0.0241(14) -0.0096(12) 0.0011(11) -0.0087(12)
C23 0.0322(16) 0.0319(16) 0.0292(15) -0.0115(13) 0.0041(13) -0.0128(13)
C33 0.0334(17) 0.0402(18) 0.0314(16) -0.0116(14) 0.0066(13) -0.0174(14)
C43 0.0255(15) 0.0432(19) 0.0362(17) -0.0106(15) 0.0045(13) -0.0117(14)
C53 0.0286(16) 0.0313(16) 0.0354(17) -0.0118(14) 0.0043(13) -0.0055(13)
C63 0.0303(15) 0.0279(15) 0.0267(15) -0.0062(12) 0.0020(12) -0.0099(13)
C73 0.0383(18) 0.0321(17) 0.0428(19) -0.0152(15) 0.0116(15) -0.0170(14)
C83 0.056(2) 0.057(2) 0.083(3) -0.043(2) 0.012(2) -0.027(2)
C93 0.076(3) 0.0289(19) 0.052(2) -0.0079(17) -0.004(2) -0.0086(19)
C103 0.0306(16) 0.0261(15) 0.0399(18) -0.0095(13) 0.0084(13) -0.0086(13)
C113 0.046(2) 0.0333(18) 0.048(2) -0.0053(16) 0.0067(17) -0.0139(16)
C123 0.047(2) 0.041(2) 0.058(2) -0.0239(18) 0.0128(18) -0.0220(17)
K1 0.0361(5) 0.0266(4) 0.0290(5) -0.0123(4) 0.0063(4) -0.0122(4)
O10 0.0428(13) 0.0347(12) 0.0357(12) -0.0175(10) 0.0129(10) -0.0161(10)
O20 0.0442(13) 0.0304(11) 0.0282(11) -0.0102(9) 0.0036(9) -0.0152(10)
O30 0.0409(12) 0.0301(11) 0.0374(12) -0.0156(10) 0.0089(10) -0.0158(10)
C10 0.051(2) 0.0349(18) 0.046(2) -0.0243(16) 0.0115(17) -0.0134(16)
C20 0.053(2) 0.0441(19) 0.0333(17) -0.0200(15) 0.0156(16) -0.0224(17)
C30 0.053(2) 0.044(2) 0.0305(17) -0.0140(15) 0.0074(15) -0.0238(17)
C40 0.0398(18) 0.0304(16) 0.0333(17) -0.0075(14) 0.0030(14) -0.0130(14)
C50 0.0453(19) 0.0320(17) 0.0348(17) -0.0104(14) 0.0077(14) -0.0209(15)
C60 0.051(2) 0.0313(17) 0.0449(19) -0.0209(15) 0.0090(16) -0.0169(15)
O40 0.0407(14) 0.075(2) 0.0568(17) -0.0314(15) -0.0025(12) -0.0146(14)
C70 0.052(2) 0.070(3) 0.051(2) -0.028(2) 0.0041(19) -0.021(2)
C80 0.053(3) 0.111(4) 0.078(3) -0.062(3) -0.011(2) 0.000(3)
C90 0.064(3) 0.096(4) 0.068(3) -0.050(3) -0.015(2) 0.009(3)
C100 0.045(2) 0.068(3) 0.057(2) -0.029(2) 0.0010(18) -0.016(2)
O50 0.162(5) 0.159(5) 0.094(3) -0.062(3) 0.039(3) -0.090(4)
C110 0.078(4) 0.095(4) 0.084(4) -0.042(3) 0.013(3) -0.031(3)
C120 0.075(4) 0.122(5) 0.102(5) -0.072(4) 0.030(3) -0.035(3)
C130 0.065(3) 0.147(6) 0.098(5) -0.076(5) 0.013(3) -0.009(4)
C140 0.113(6) 0.100(5) 0.093(5) -0.027(4) 0.016(4) 0.006(5)

loop_
_atom_type_symbol
_atom_type_description
_atom_type_scat_dispersion_real
_atom_type_scat_dispersion_imag
_atom_type_scat_source
C C 0.0181 0.0091 'International Tables Vol C Tables 4.2.6.8 and 6.1.1.4'
H H 0.0000 0.0000 'International Tables Vol C Tables 4.2.6.8 and 6.1.1.4'
Fe Fe -1.1336 3.1974 'International Tables Vol C Tables 4.2.6.8 and 6.1.1.4'
K K 0.3868 1.0657 'International Tables Vol C Tables 4.2.6.8 and 6.1.1.4'
N N 0.0311 0.0180 'International Tables Vol C Tables 4.2.6.8 and 6.1.1.4'
O O 0.0492 0.0322 'International Tables Vol C Tables 4.2.6.8 and 6.1.1.4'

loop_
_geom_angle_atom_site_label_1
_geom_angle_atom_site_label_2
_geom_angle_atom_site_label_3
_geom_angle
_geom_angle_site_symmetry_1
_geom_angle_site_symmetry_3
N1 Fe1 N11 131.70(12) . .
N1 Fe1 N21 128.43(12) . .
N11 Fe1 N21 98.58(10) . .
N1 N1 Fe1 175.2(4) 2_667 .
C21 N11 C12 120.1(2) . .
C21 N11 Fe1 121.9(2) . .
C12 N11 Fe1 117.86(19) . .
C41 N21 C13 118.8(2) . .
C41 N21 Fe1 122.1(2) . .
C13 N21 Fe1 119.01(19) . .
C21 C11 H11A 109.5 . .
C21 C11 H11B 109.5 . .
H11A C11 H11B 109.5 . .
C21 C11 H11C 109.5 . .
H11A C11 H11C 109.5 . .
H11B C11 H11C 109.5 . .
N11 C21 C31 123.2(3) . .
N11 C21 C11 119.3(3) . .
C31 C21 C11 117.5(3) . .
C21 C31 C41 130.2(3) . .
C21 C31 H31 114.9 . .
C41 C31 H31 114.9 . .
N21 C41 C31 123.0(3) . .
N21 C41 C51 119.4(3) . .
C31 C41 C51 117.5(3) . .
C41 C51 H51A 109.5 . .
C41 C51 H51B 109.5 . .
H51A C51 H51B 109.5 . .
C41 C51 H51C 109.5 . .
H51A C51 H51C 109.5 . .
H51B C51 H51C 109.5 . .
C62 C12 C22 120.3(3) . .
C62 C12 N11 120.3(3) . .
C22 C12 N11 119.2(3) . .
C32 C22 C12 118.6(3) . .
C32 C22 C72 119.7(3) . .
C12 C22 C72 121.6(3) . .
C42 C32 C22 121.5(3) . .
C42 C32 H32 119.3 . .
C22 C32 H32 119.3 . .
C32 C42 C52 119.6(3) . .
C32 C42 H42 120.2 . .
C52 C42 H42 120.2 . .
C42 C52 C62 121.6(3) . .
C42 C52 H52 119.2 . .
C62 C52 H52 119.2 . .
C52 C62 C12 118.4(3) . .
C52 C62 C102 119.6(3) . .
C12 C62 C102 122.0(3) . .
C22 C72 C92 110.2(3) . .
C22 C72 C82 112.5(3) . .
C92 C72 C82 110.3(3) . .
C22 C72 H72 107.9 . .
C92 C72 H72 107.9 . .
C82 C72 H72 107.9 . .
C72 C82 H82A 109.5 . .
C72 C82 H82B 109.5 . .
H82A C82 H82B 109.5 . .
C72 C82 H82C 109.5 . .
H82A C82 H82C 109.5 . .
H82B C82 H82C 109.5 . .
C72 C92 H92A 109.5 . .
C72 C92 H92B 109.5 . .
H92A C92 H92B 109.5 . .
C72 C92 H92C 109.5 . .
H92A C92 H92C 109.5 . .
H92B C92 H92C 109.5 . .
C62 C102 C122 111.8(3) . .
C62 C102 C112 111.0(3) . .
C122 C102 C112 110.8(3) . .
C62 C102 H102 107.7 . .
C122 C102 H102 107.7 . .
C112 C102 H102 107.7 . .
C102 C112 H11D 109.5 . .
C102 C112 H11E 109.5 . .
H11D C112 H11E 109.5 . .
C102 C112 H11F 109.5 . .
H11D C112 H11F 109.5 . .
H11E C112 H11F 109.5 . .
C102 C122 H12A 109.5 . .
C102 C122 H12B 109.5 . .
H12A C122 H12B 109.5 . .
C102 C122 H12C 109.5 . .
H12A C122 H12C 109.5 . .
H12B C122 H12C 109.5 . .
C63 C13 C23 120.2(3) . .
C63 C13 N21 120.5(3) . .
C23 C13 N21 119.2(3) . .
C33 C23 C13 118.7(3) . .
C33 C23 C73 120.0(3) . .
C13 C23 C73 121.1(3) . .
C43 C33 C23 121.3(3) . .
C43 C33 H33 119.4 . .
C23 C33 H33 119.4 . .
C53 C43 C33 119.4(3) . .
C53 C43 H43 120.3 . .
C33 C43 H43 120.3 . .
C43 C53 C63 121.8(3) . .
C43 C53 H53 119.1 . .
C63 C53 H53 119.1 . .
C53 C63 C13 118.6(3) . .
C53 C63 C103 120.0(3) . .
C13 C63 C103 121.4(3) . .
C83 C73 C23 114.3(3) . .
C83 C73 C93 110.4(3) . .
C23 C73 C93 109.1(3) . .
C83 C73 H73 107.6 . .
C23 C73 H73 107.6 . .
C93 C73 H73 107.6 . .
C73 C83 H83A 109.5 . .
C73 C83 H83B 109.5 . .
H83A C83 H83B 109.5 . .
C73 C83 H83C 109.5 . .
H83A C83 H83C 109.5 . .
H83B C83 H83C 109.5 . .
C73 C93 H93A 109.5 . .
C73 C93 H93B 109.5 . .
H93A C93 H93B 109.5 . .
C73 C93 H93C 109.5 . .
H93A C93 H93C 109.5 . .
H93B C93 H93C 109.5 . .
C63 C103 C123 111.6(3) . .
C63 C103 C113 111.6(3) . .
C123 C103 C113 111.0(3) . .
C63 C103 H103 107.5 . .
C123 C103 H103 107.5 . .
C113 C103 H103 107.5 . .
C103 C113 H11G 109.5 . .
C103 C113 H11H 109.5 . .
H11G C113 H11H 109.5 . .
C103 C113 H11I 109.5 . .
H11G C113 H11I 109.5 . .
H11H C113 H11I 109.5 . .
C103 C123 H12D 109.5 . .
C103 C123 H12E 109.5 . .
H12D C123 H12E 109.5 . .
C103 C123 H12F 109.5 . .
H12D C123 H12F 109.5 . .
H12E C123 H12F 109.5 . .
O40 K1 O40 180.0 . 2_676
O40 K1 O20 96.69(8) . 2_676
O40 K1 O20 83.31(8) 2_676 2_676
O40 K1 O20 83.31(8) . .
O40 K1 O20 96.69(8) 2_676 .
O20 K1 O20 180.0 2_676 .
O40 K1 O30 90.80(8) . 2_676
O40 K1 O30 89.20(8) 2_676 2_676
O20 K1 O30 62.90(6) 2_676 2_676
O20 K1 O30 117.10(6) . 2_676
O40 K1 O30 89.19(8) . .
O40 K1 O30 90.80(8) 2_676 .
O20 K1 O30 117.10(6) 2_676 .
O20 K1 O30 62.90(6) . .
O30 K1 O30 180.00(3) 2_676 .
O40 K1 O10 82.73(8) . 2_676
O40 K1 O10 97.27(8) 2_676 2_676
O20 K1 O10 59.69(6) 2_676 2_676
O20 K1 O10 120.31(6) . 2_676
O30 K1 O10 120.83(6) 2_676 2_676
O30 K1 O10 59.18(6) . 2_676
O40 K1 O10 97.27(8) . .
O40 K1 O10 82.73(8) 2_676 .
O20 K1 O10 120.31(6) 2_676 .
O20 K1 O10 59.69(6) . .
O30 K1 O10 59.17(6) 2_676 .
O30 K1 O10 120.82(6) . .
O10 K1 O10 180.0 2_676 .
O40 K1 C50 101.37(9) . 2_676
O40 K1 C50 78.63(9) 2_676 2_676
O20 K1 C50 42.40(7) 2_676 2_676
O20 K1 C50 137.60(7) . 2_676
O30 K1 C50 22.57(7) 2_676 2_676
O30 K1 C50 157.43(7) . 2_676
O10 K1 C50 102.05(7) 2_676 2_676
O10 K1 C50 77.95(7) . 2_676
O40 K1 C50 78.63(9) . .
O40 K1 C50 101.37(9) 2_676 .
O20 K1 C50 137.60(7) 2_676 .
O20 K1 C50 42.40(7) . .
O30 K1 C50 157.43(7) 2_676 .
O30 K1 C50 22.57(7) . .
O10 K1 C50 77.95(7) 2_676 .
O10 K1 C50 102.05(7) . .
C50 K1 C50 180.0 2_676 .
C20 O10 C10 112.7(2) . .
C20 O10 K1 114.52(18) . .
C10 O10 K1 114.58(19) . .
C30 O20 C40 111.4(2) . .
C30 O20 K1 114.76(18) . .
C40 O20 K1 111.74(18) . .
C60 O30 C50 111.4(2) . .
C60 O30 K1 117.78(18) . .
C50 O30 K1 108.94(17) . .
O10 C10 C60 107.8(3) . 2_676
O10 C10 H10A 110.2 . .
C60 C10 H10A 110.2 2_676 .
O10 C10 H10B 110.2 . .
C60 C10 H10B 110.2 2_676 .
H10A C10 H10B 108.5 . .
O10 C20 C30 108.2(3) . .
O10 C20 H20A 110.1 . .
C30 C20 H20A 110.1 . .
O10 C20 H20B 110.1 . .
C30 C20 H20B 110.1 . .
H20A C20 H20B 108.4 . .
O20 C30 C20 108.5(3) . .
O20 C30 H30A 110.0 . .
C20 C30 H30A 110.0 . .
O20 C30 H30B 110.0 . .
C20 C30 H30B 110.0 . .
H30A C30 H30B 108.4 . .
O20 C40 C50 109.1(3) . .
O20 C40 H40A 109.9 . .
C50 C40 H40A 109.9 . .
O20 C40 H40B 109.9 . .
C50 C40 H40B 109.9 . .
H40A C40 H40B 108.3 . .
O30 C50 C40 108.7(3) . .
O30 C50 K1 48.49(13) . .
C40 C50 K1 79.02(17) . .
O30 C50 H50 124.5 . .
C40 C50 H50 124.5 . .
K1 C50 H50 124.5 . .
O30 C60 C10 109.4(3) . 2_676
O30 C60 H60A 109.8 . .
C10 C60 H60A 109.8 2_676 .
O30 C60 H60B 109.8 . .
C10 C60 H60B 109.8 2_676 .
H60A C60 H60B 108.2 . .
C100 O40 C70 109.7(3) . .
C100 O40 K1 125.1(2) . .
C70 O40 K1 117.0(2) . .
O40 C70 C80 106.5(4) . .
O40 C70 H70A 110.4 . .
C80 C70 H70A 110.4 . .
O40 C70 H70B 110.4 . .
C80 C70 H70B 110.4 . .
H70A C70 H70B 108.6 . .
C70 C80 C90 103.1(4) . .
C70 C80 H80A 111.1 . .
C90 C80 H80A 111.1 . .
C70 C80 H80B 111.1 . .
C90 C80 H80B 111.1 . .
H80A C80 H80B 109.1 . .
C100 C90 C80 101.9(4) . .
C100 C90 H90A 111.4 . .
C80 C90 H90A 111.4 . .
C100 C90 H90B 111.4 . .
C80 C90 H90B 111.4 . .
H90A C90 H90B 109.3 . .
O40 C100 C90 104.8(4) . .
O40 C100 H10C 110.8 . .
C90 C100 H10C 110.8 . .
O40 C100 H10D 110.8 . .
C90 C100 H10D 110.8 . .
H10C C100 H10D 108.9 . .
C110 O50 C140 104.2(5) . .
O50 C110 C120 110.2(5) . .
O50 C110 H11J 109.6 . .
C120 C110 H11J 109.6 . .
O50 C110 H11K 109.6 . .
C120 C110 H11K 109.6 . .
H11J C110 H11K 108.1 . .
C110 C120 C130 104.1(6) . .
C110 C120 H12G 110.9 . .
C130 C120 H12G 110.9 . .
C110 C120 H12H 110.9 . .
C130 C120 H12H 110.9 . .
H12G C120 H12H 108.9 . .
C120 C130 C140 102.3(6) . .
C120 C130 H13A 111.3 . .
C140 C130 H13A 111.3 . .
C120 C130 H13B 111.3 . .
C140 C130 H13B 111.3 . .
H13A C130 H13B 109.2 . .
O50 C140 C130 103.3(6) . .
O50 C140 H14A 111.1 . .
C130 C140 H14A 111.1 . .
O50 C140 H14B 111.1 . .
C130 C140 H14B 111.1 . .
H14A C140 H14B 109.1 . .

loop_
_geom_bond_atom_site_label_1
_geom_bond_atom_site_label_2
_geom_bond_distance
_geom_bond_site_symmetry_2
Fe1 N1 1.744(3) .
Fe1 N11 1.936(2) .
Fe1 N21 1.940(3) .
N1 N1 1.186(6) 2_667
N11 C21 1.350(4) .
N11 C12 1.436(4) .
N21 C41 1.343(4) .
N21 C13 1.434(4) .
C11 C21 1.509(4) .
C11 H11A 0.9800 .
C11 H11B 0.9800 .
C11 H11C 0.9800 .
C21 C31 1.400(4) .
C31 C41 1.409(4) .
C31 H31 0.9500 .
C41 C51 1.511(4) .
C51 H51A 0.9800 .
C51 H51B 0.9800 .
C51 H51C 0.9800 .
C12 C62 1.409(5) .
C12 C22 1.413(4) .
C22 C32 1.397(5) .
C22 C72 1.520(5) .
C32 C42 1.377(6) .
C32 H32 0.9500 .
C42 C52 1.378(5) .
C42 H42 0.9500 .
C52 C62 1.400(5) .
C52 H52 0.9500 .
C62 C102 1.512(5) .
C72 C92 1.523(5) .
C72 C82 1.537(5) .
C72 H72 1.0000 .
C82 H82A 0.9800 .
C82 H82B 0.9800 .
C82 H82C 0.9800 .
C92 H92A 0.9800 .
C92 H92B 0.9800 .
C92 H92C 0.9800 .
C102 C122 1.532(5) .
C102 C112 1.535(5) .
C102 H102 1.0000 .
C112 H11D 0.9800 .
C112 H11E 0.9800 .
C112 H11F 0.9800 .
C122 H12A 0.9800 .
C122 H12B 0.9800 .
C122 H12C 0.9800 .
C13 C63 1.410(4) .
C13 C23 1.417(4) .
C23 C33 1.393(4) .
C23 C73 1.518(4) .
C33 C43 1.392(5) .
C33 H33 0.9500 .
C43 C53 1.381(5) .
C43 H43 0.9500 .
C53 C63 1.394(4) .
C53 H53 0.9500 .
C63 C103 1.516(4) .
C73 C83 1.517(5) .
C73 C93 1.531(5) .
C73 H73 1.0000 .
C83 H83A 0.9800 .
C83 H83B 0.9800 .
C83 H83C 0.9800 .
C93 H93A 0.9800 .
C93 H93B 0.9800 .
C93 H93C 0.9800 .
C103 C123 1.520(5) .
C103 C113 1.544(5) .
C103 H103 1.0000 .
C113 H11G 0.9800 .
C113 H11H 0.9800 .
C113 H11I 0.9800 .
C123 H12D 0.9800 .
C123 H12E 0.9800 .
C123 H12F 0.9800 .
K1 O40 2.660(3) .
K1 O40 2.660(3) 2_676
K1 O20 2.777(2) 2_676
K1 O20 2.777(2) .
K1 O30 2.793(2) 2_676
K1 O30 2.793(2) .
K1 O10 2.870(2) 2_676
K1 O10 2.870(2) .
K1 C50 3.528(3) 2_676
K1 C50 3.528(3) .
O10 C20 1.425(4) .
O10 C10 1.429(4) .
O20 C30 1.419(4) .
O20 C40 1.427(4) .
O30 C60 1.418(4) .
O30 C50 1.432(4) .
C10 C60 1.505(5) 2_676
C10 H10A 0.9900 .
C10 H10B 0.9900 .
C20 C30 1.498(5) .
C20 H20A 0.9900 .
C20 H20B 0.9900 .
C30 H30A 0.9900 .
C30 H30B 0.9900 .
C40 C50 1.501(5) .
C40 H40A 0.9900 .
C40 H40B 0.9900 .
C50 H50 1.0000 .
C60 C10 1.505(5) 2_676
C60 H60A 0.9900 .
C60 H60B 0.9900 .
O40 C100 1.413(5) .
O40 C70 1.441(5) .
C70 C80 1.488(6) .
C70 H70A 0.9900 .
C70 H70B 0.9900 .
C80 C90 1.512(7) .
C80 H80A 0.9900 .
C80 H80B 0.9900 .
C90 C100 1.504(6) .
C90 H90A 0.9900 .
C90 H90B 0.9900 .
C100 H10C 0.9900 .
C100 H10D 0.9900 .
O50 C110 1.458(8) .
O50 C140 1.467(9) .
C110 C120 1.465(8) .
C110 H11J 0.9900 .
C110 H11K 0.9900 .
C120 C130 1.519(9) .
C120 H12G 0.9900 .
C120 H12H 0.9900 .
C130 C140 1.523(11) .
C130 H13A 0.9900 .
C130 H13B 0.9900 .
C140 H14A 0.9900 .
C140 H14B 0.9900 .

loop_
_geom_torsion_atom_site_label_1
_geom_torsion_atom_site_label_2
_geom_torsion_atom_site_label_3
_geom_torsion_atom_site_label_4
_geom_torsion
_geom_torsion_site_symmetry_4
C12 N11 C21 C31 170.6(3) .
Fe1 N11 C21 C31 -4.3(4) .
C12 N11 C21 C11 -8.3(4) .
Fe1 N11 C21 C11 176.8(2) .
N11 C21 C31 C41 -5.5(5) .
C11 C21 C31 C41 173.4(3) .
C13 N21 C41 C31 -173.7(3) .
Fe1 N21 C41 C31 2.9(4) .
C13 N21 C41 C51 4.5(4) .
Fe1 N21 C41 C51 -178.8(2) .
C21 C31 C41 N21 6.3(5) .
C21 C31 C41 C51 -172.0(3) .
C21 N11 C12 C62 105.9(3) .
Fe1 N11 C12 C62 -79.1(3) .
C21 N11 C12 C22 -78.6(4) .
Fe1 N11 C12 C22 96.5(3) .
C62 C12 C22 C32 0.9(4) .
N11 C12 C22 C32 -174.6(3) .
C62 C12 C22 C72 177.4(3) .
N11 C12 C22 C72 1.8(4) .
C12 C22 C32 C42 -1.0(5) .
C72 C22 C32 C42 -177.5(3) .
C22 C32 C42 C52 0.2(5) .
C32 C42 C52 C62 0.7(6) .
C42 C52 C62 C12 -0.7(5) .
C42 C52 C62 C102 178.8(3) .
C22 C12 C62 C52 -0.2(5) .
N11 C12 C62 C52 175.4(3) .
C22 C12 C62 C102 -179.6(3) .
N11 C12 C62 C102 -4.1(5) .
C32 C22 C72 C92 72.3(4) .
C12 C22 C72 C92 -104.0(4) .
C32 C22 C72 C82 -51.1(4) .
C12 C22 C72 C82 132.5(3) .
C52 C62 C102 C122 -52.8(4) .
C12 C62 C102 C122 126.6(3) .
C52 C62 C102 C112 71.4(4) .
C12 C62 C102 C112 -109.1(4) .
C41 N21 C13 C63 -100.5(3) .
Fe1 N21 C13 C63 82.8(3) .
C41 N21 C13 C23 82.2(3) .
Fe1 N21 C13 C23 -94.6(3) .
C63 C13 C23 C33 2.8(5) .
N21 C13 C23 C33 -179.8(3) .
C63 C13 C23 C73 -173.1(3) .
N21 C13 C23 C73 4.3(4) .
C13 C23 C33 C43 -1.5(5) .
C73 C23 C33 C43 174.4(3) .
C23 C33 C43 C53 -0.8(5) .
C33 C43 C53 C63 1.9(5) .
C43 C53 C63 C13 -0.6(5) .
C43 C53 C63 C103 -179.7(3) .
C23 C13 C63 C53 -1.7(5) .
N21 C13 C63 C53 -179.1(3) .
C23 C13 C63 C103 177.3(3) .
N21 C13 C63 C103 0.0(4) .
C33 C23 C73 C83 47.8(4) .
C13 C23 C73 C83 -136.4(3) .
C33 C23 C73 C93 -76.4(4) .
C13 C23 C73 C93 99.4(4) .
C53 C63 C103 C123 59.4(4) .
C13 C63 C103 C123 -119.6(3) .
C53 C63 C103 C113 -65.4(4) .
C13 C63 C103 C113 115.6(3) .
C20 O10 C10 C60 177.2(3) 2_676
K1 O10 C10 C60 -49.6(3) 2_676
C10 O10 C20 C30 177.5(3) .
K1 O10 C20 C30 44.2(3) .
C40 O20 C30 C20 -176.3(3) .
K1 O20 C30 C20 55.5(3) .
O10 C20 C30 O20 -66.3(4) .
C30 O20 C40 C50 -177.8(3) .
K1 O20 C40 C50 -48.0(3) .
C60 O30 C50 C40 173.1(3) .
K1 O30 C50 C40 -55.3(3) .
C60 O30 C50 K1 -131.6(3) .
O20 C40 C50 O30 72.4(3) .
O20 C40 C50 K1 33.6(2) .
C50 O30 C60 C10 173.7(3) 2_676
K1 O30 C60 C10 46.8(3) 2_676
C100 O40 C70 C80 0.2(5) .
K1 O40 C70 C80 150.4(3) .
O40 C70 C80 C90 -22.6(6) .
C70 C80 C90 C100 35.2(6) .
C70 O40 C100 C90 22.6(5) .
K1 O40 C100 C90 -124.7(4) .
C80 C90 C100 O40 -35.7(6) .
C140 O50 C110 C120 18.9(7) .
O50 C110 C120 C130 6.1(7) .
C110 C120 C130 C140 -27.6(6) .
C110 O50 C140 C130 -35.9(7) .
C120 C130 C140 O50 39.5(6) .
